data_7044345
loop_
_publ_author_name
'Brown, Asha'
'Mennie, Katrina M.'
'Mason, Owen'
'White, Nicholas G.'
'Beer, Paul D.'

_publ_section_title
;
 Copper(ii)-directed synthesis of neutral heteroditopic [2]rotaxane
 ion-pair host systems incorporating hydrogen and halogen bonding anion
 binding cavities
;
_journal_name_full 'Dalton Trans.'
_journal_paper_doi 10.1039/C7DT02832F
_journal_year 2017
_chemical_compound_source synthesised
_chemical_formula_moiety 'C45 H59  Cu1 I1 N8 O10, 2(Cl O4)'
_chemical_formula_sum 'C45 H59 Cl2 Cu I N8 O18'
_chemical_formula_weight 1261.36
_space_group_IT_number 2
_symmetry_cell_setting triclinic
_symmetry_space_group_name_Hall '-P 1'
_symmetry_space_group_name_H-M 'P -1'
_atom_sites_solution_hydrogens difmap
_atom_sites_solution_primary other
_audit_update_record
;
2017-07-06 deposited with the CCDC.
2017-09-12 downloaded from the CCDC.
;
_cell_angle_alpha 72.764(2)
_cell_angle_beta 89.197(2)
_cell_angle_gamma 68.746(2)
_cell_formula_units_Z 2
_cell_length_a 11.8265(3)
_cell_length_b 12.4818(3)
_cell_length_c 19.5954(5)
_cell_measurement_reflns_used 17507
_cell_measurement_temperature 100
_cell_measurement_theta_max 27
_cell_measurement_theta_min 2
_cell_volume 2560.57(12)
_computing_cell_refinement 'CrysAlis, (Oxford Diffraction, 2002)'
_computing_data_collection 'SuperNova, (Oxford Diffraction, 2010)'
_computing_data_reduction 'CrysAlis, (Oxford Diffraction, 2002)'
_computing_publication_material 'CRYSTALS (Betteridge et al., 2003)'
_computing_structure_refinement 'CRYSTALS (Betteridge et al., 2003)'
_computing_structure_solution 'Superflip (Palatinus & Chapuis, 2007)'
_diffrn_ambient_temperature 100
_diffrn_measured_fraction_theta_full 0.930
_diffrn_measured_fraction_theta_max 0.879
_diffrn_measurement_device 'CrystalLogic Kappa (3 circle)'
_diffrn_measurement_device_type 'Rigaku Saturn724+ (2x2 bin mode)'
_diffrn_measurement_method 'profile data from \w-scans'
_diffrn_radiation_monochromator Synchrotron
_diffrn_radiation_type Synchrotron
_diffrn_radiation_wavelength 0.68890
_diffrn_reflns_av_R_equivalents 0.047
_diffrn_reflns_limit_h_max 15
_diffrn_reflns_limit_h_min -14
_diffrn_reflns_limit_k_max 16
_diffrn_reflns_limit_k_min -15
_diffrn_reflns_limit_l_max 25
_diffrn_reflns_limit_l_min -24
_diffrn_reflns_number 36137
_diffrn_reflns_theta_full 25.082
_diffrn_reflns_theta_max 27.263
_diffrn_reflns_theta_min 1.770
_diffrn_standards_number 0
_exptl_absorpt_coefficient_mu 1.216
_exptl_absorpt_correction_T_max 1.000
_exptl_absorpt_correction_T_min 0.853
_exptl_absorpt_correction_type multi-scan
_exptl_absorpt_process_details 'CrysAlis, (Oxford Diffraction, 2002)'
_exptl_crystal_colour 'pale blue'
_exptl_crystal_density_diffrn 1.636
_exptl_crystal_density_meas ?
_exptl_crystal_density_method 'not measured'
_exptl_crystal_description block
_exptl_crystal_F_000 1290
_exptl_crystal_recrystallization_method 'Re-crystallisation from solvent: acetonitrile, di-isopropyl ether'
_exptl_crystal_size_max 0.05
_exptl_crystal_size_mid 0.05
_exptl_crystal_size_min 0.02
_refine_diff_density_max 1.49
_refine_diff_density_min -1.06
_refine_ls_extinction_method None
_refine_ls_goodness_of_fit_ref 0.9513
_refine_ls_hydrogen_treatment constr
_refine_ls_matrix_type full
_refine_ls_number_parameters 695
_refine_ls_number_reflns 9329
_refine_ls_number_restraints 202
_refine_ls_R_factor_all 0.0449
_refine_ls_R_factor_gt 0.0416
_refine_ls_shift/su_max 0.0018934
_refine_ls_shift/su_mean 0.0000377
_refine_ls_structure_factor_coef Fsqd
_refine_ls_weighting_details
;
 Method, part 1, Chebychev polynomial, (Watkin, 1994, Prince, 1982) 
 [weight] = 1.0/[A~0~*T~0~(x)+A~1~*T~1~(x) ... +A~n-1~]*T~n-1~(x)] 
 where A~i~ are the Chebychev coefficients listed below and x= Fcalc/Fmax 
 Method = Robust Weighting (Prince, 1982) 
 W = [weight] * [1-(deltaF/6*sigmaF)^2^]^2^ 
 A~i~ are: 
 0.198E+04 0.330E+04 0.205E+04 875. 205. 
;
_refine_ls_weighting_scheme calc
_refine_ls_wR_factor_all 0.1080
_refine_ls_wR_factor_gt 0.1041
_refine_ls_wR_factor_ref 0.1080
_reflns_limit_h_max 15
_reflns_limit_h_min -15
_reflns_limit_k_max 16
_reflns_limit_k_min -14
_reflns_limit_l_max 25
_reflns_limit_l_min 0
_reflns_number_gt 8502
_reflns_number_total 11094
_reflns_threshold_expression I>2.0\s(I)
_oxford_diffrn_Wilson_B_factor 2.75
_oxford_diffrn_Wilson_scale 0.11
_oxford_refine_ls_r_factor_ref 0.0449
_oxford_refine_ls_scale 3.25(2)
_oxford_reflns_number_all 9329
_oxford_reflns_threshold_expression_ref I>-3.0\s(I)
_cod_data_source_file c7dt02832f2.cif
_cod_data_source_block pseudorotaxane-3-9-Cu2ClO4
_cod_depositor_comments
;
The following automatic conversions were performed:

'_atom_sites_solution_primary' value 'Other' changed to 'other'
according to
/home/data/users/saulius/crontab/automatic-downloads/rss-feeds/RSC/lib/dictionaries/cif_core.dic
dictionary named 'cif_core.dic' version 2.4.2 from 2011-04-26.

'_exptl_crystal_density_meas' value 'not measured' was changed to '?'
- the value is perceived as not measured.

Automatic conversion script
Id: cif_fix_values 4973 2017-02-22 13:04:09Z antanas 
;
_cod_original_sg_symbol_H-M 'P -1 '
_cod_original_formula_sum 'C45 H59 Cl2 Cu1 I1 N8 O18'
_cod_database_code 7044345

loop_
_symmetry_equiv_pos_as_xyz
x,y,z
-x,-y,-z

loop_
_atom_site_label
_atom_site_type_symbol
_atom_site_fract_x
_atom_site_fract_y
_atom_site_fract_z
_atom_site_U_iso_or_equiv
_atom_site_occupancy
_atom_site_adp_type
_atom_site_refinement_flags_posn
_atom_site_refinement_flags_adp
_atom_site_refinement_flags_occupancy
_atom_site_disorder_assembly
_atom_site_disorder_group
C1 C 0.7871(3) 1.0474(3) 0.44471(16) 0.0291 1.0000 Uani . . . . .
C2 C 0.7726(3) 1.1665(3) 0.40876(16) 0.0299 1.0000 Uani . . . . .
C3 C 0.8135(3) 1.2309(3) 0.44281(17) 0.0325 1.0000 Uani . . . . .
C4 C 0.8685(3) 1.1779(3) 0.51232(18) 0.0357 1.0000 Uani . . . . .
C5 C 0.8811(3) 1.0596(3) 0.54912(16) 0.0329 1.0000 Uani . . . . .
C6 C 0.8411(3) 0.9939(3) 0.51589(16) 0.0309 1.0000 Uani . . . . .
C7 C 0.8628(3) 0.8656(3) 0.55939(16) 0.0332 1.0000 Uani . . . . .
O8 O 0.8918(3) 0.8305(3) 0.62475(12) 0.0477 1.0000 Uani . . . . .
N9 N 0.8527(3) 0.7920(2) 0.52474(14) 0.0350 1.0000 Uani . . . . .
C10 C 0.8807(4) 0.6646(3) 0.56243(19) 0.0444 1.0000 Uani . . . . .
C11 C 0.8168(3) 0.6123(3) 0.52315(18) 0.0371 1.0000 Uani . . . . .
O12 O 0.6890(2) 0.6748(2) 0.52068(12) 0.0369 1.0000 Uani . . . . .
C13 C 0.6137(3) 0.6509(3) 0.47961(16) 0.0318 1.0000 Uani . . . . .
C14 C 0.6506(3) 0.5530(3) 0.45296(15) 0.0315 1.0000 Uani . . . . .
C15 C 0.5660(3) 0.5360(3) 0.41337(15) 0.0308 1.0000 Uani . . . . .
C16 C 0.4449(3) 0.6155(3) 0.39826(15) 0.0321 1.0000 Uani . . . . .
C17 C 0.4097(3) 0.7118(3) 0.42586(16) 0.0348 1.0000 Uani . . . . .
C18 C 0.4917(3) 0.7291(3) 0.46695(17) 0.0352 1.0000 Uani . . . . .
C19 C 0.3507(3) 0.5951(3) 0.35759(16) 0.0356 1.0000 Uani . . . . .
N20 N 0.3930(2) 0.5576(2) 0.29386(14) 0.0306 1.0000 Uani . . . . .
C21 C 0.3178(3) 0.4973(3) 0.27251(19) 0.0417 1.0000 Uani . . . . .
C22 C 0.3641(4) 0.4666(3) 0.2057(2) 0.0442 1.0000 Uani . . . . .
N23 N 0.3569(3) 0.5808(3) 0.15193(15) 0.0379 1.0000 Uani . . . . .
C24 C 0.4308(4) 0.5688(4) 0.0918(2) 0.0481 1.0000 Uani . . . . .
C25 C 0.4157(4) 0.6962(4) 0.04931(19) 0.0449 1.0000 Uani . . . . .
N26 N 0.4545(3) 0.7504(3) 0.09808(13) 0.0338 1.0000 Uani . . . . .
C27 C 0.4203(3) 0.8814(3) 0.06311(16) 0.0365 1.0000 Uani . . . . .
C28 C 0.4918(3) 0.9373(3) 0.09437(15) 0.0310 1.0000 Uani . . . . .
C29 C 0.4318(3) 1.0482(3) 0.10574(15) 0.0334 1.0000 Uani . . . . .
C30 C 0.4944(3) 1.1062(3) 0.13078(15) 0.0319 1.0000 Uani . . . . .
C31 C 0.6207(3) 1.0523(3) 0.14600(15) 0.0301 1.0000 Uani . . . . .
C32 C 0.6823(3) 0.9404(3) 0.13529(15) 0.0303 1.0000 Uani . . . . .
C33 C 0.6187(3) 0.8852(3) 0.10904(15) 0.0313 1.0000 Uani . . . . .
O34 O 0.6909(2) 1.10131(19) 0.17095(11) 0.0326 1.0000 Uani . . . . .
C35 C 0.6313(3) 1.2205(3) 0.17585(17) 0.0356 1.0000 Uani . . . . .
C36 C 0.7249(3) 1.2536(3) 0.20653(17) 0.0358 1.0000 Uani . . . . .
N37 N 0.7653(2) 1.1868(2) 0.28238(14) 0.0343 1.0000 Uani . . . . .
C38 C 0.7119(3) 1.2333(3) 0.33341(16) 0.0306 1.0000 Uani . . . . .
O39 O 0.6222(2) 1.3269(2) 0.31996(12) 0.0438 1.0000 Uani . . . . .
N40 N 0.4219(2) 0.8054(2) 0.24363(12) 0.0246 1.0000 Uani . . . . .
C41 C 0.3210(3) 0.8967(3) 0.24748(15) 0.0263 1.0000 Uani . . . . .
C42 C 0.3245(3) 0.9798(3) 0.28101(15) 0.0278 1.0000 Uani . . . . .
C43 C 0.4364(3) 0.9694(3) 0.30758(15) 0.0286 1.0000 Uani . . . . .
C44 C 0.5418(3) 0.8770(3) 0.30192(15) 0.0289 1.0000 Uani . . . . .
C45 C 0.5302(3) 0.7952(3) 0.27060(14) 0.0260 1.0000 Uani . . . . .
I46 I 0.44775(2) 1.09221(2) 0.358189(13) 0.0415 1.0000 Uani . . . . .
C47 C 0.6345(3) 0.6847(3) 0.26512(14) 0.0272 1.0000 Uani . . . . .
O48 O 0.61394(19) 0.61346(19) 0.23952(11) 0.0314 1.0000 Uani . . . . .
N49 N 0.7454(2) 0.6680(2) 0.29084(13) 0.0299 1.0000 Uani . . . . .
C50 C 0.8500(3) 0.5581(3) 0.29547(18) 0.0355 1.0000 Uani . . . . .
C51 C 0.8991(3) 0.5593(3) 0.2246(2) 0.0420 1.0000 Uani . . . . .
O52 O 1.0035(2) 0.4517(2) 0.23653(14) 0.0463 1.0000 Uani . . . . .
C53 C 1.0372(4) 0.4230(3) 0.1727(2) 0.0526 1.0000 Uani . . . . .
C54 C 1.1236(4) 0.2941(4) 0.1930(2) 0.0509 1.0000 Uani . . . . .
O55 O 1.0662(2) 0.2139(2) 0.23145(13) 0.0425 1.0000 Uani . . . . .
C56 C 0.2074(3) 0.9013(3) 0.20991(14) 0.0266 1.0000 Uani . U . . .
O57 O 0.2134(2) 0.8154(2) 0.18886(13) 0.0354 1.0000 Uani . . . . .
N58 N 0.1078(2) 0.9994(2) 0.20017(12) 0.0283 1.0000 Uani D U . . .
C59 C -0.0022(2) 1.0164(3) 0.15904(15) 0.0342 1.0000 Uani D U . . .
C60 C 0.0106(5) 1.0544(5) 0.0785(3) 0.0406 0.303(7) Uani D U P 1 1
O61 O 0.0254(5) 1.1671(4) 0.0607(2) 0.0523 0.303(7) Uani D U P 1 1
C62 C 0.0792(3) 1.1947(4) -0.0036(2) 0.0823 1.0000 Uani D U . . .
O64 O -0.1235(3) 1.3192(3) -0.06222(16) 0.0627 1.0000 Uani D U . . .
Cu65 Cu 0.40502(3) 0.68155(3) 0.199228(18) 0.0266 1.0000 Uani . . . . .
Cl66 Cl 0.75013(9) 0.55824(9) 0.01506(5) 0.0501 1.0000 Uani D . . . .
O67 O 0.6831(4) 0.6187(3) -0.05327(16) 0.0702 1.0000 Uani D . . . .
O68 O 0.8744(4) 0.5146(7) 0.0078(3) 0.1396 1.0000 Uani D . . . .
O69 O 0.7270(6) 0.4502(4) 0.0475(2) 0.1180 1.0000 Uani D . . . .
O70 O 0.7206(4) 0.6284(4) 0.0608(2) 0.0904 1.0000 Uani D . . . .
Cl71 Cl 0.93933(7) 0.80549(7) 0.33413(4) 0.0319 1.0000 Uani D . . . .
O72 O 0.9329(3) 0.7913(3) 0.26467(13) 0.0466 1.0000 Uani D . . . .
O73 O 0.9646(2) 0.9115(2) 0.32972(12) 0.0391 1.0000 Uani D . . . .
O74 O 0.8229(2) 0.8190(2) 0.36278(12) 0.0384 1.0000 Uani D . . . .
O75 O 1.0312(2) 0.7001(2) 0.38204(15) 0.0484 1.0000 Uani D . . . .
C160 C -0.0301(3) 1.1220(3) 0.0911(2) 0.0444 0.697(7) Uani D U P 1 2
O161 O 0.0689(3) 1.0920(3) 0.04897(17) 0.0613 0.697(7) Uani D U P 1 2
C63 C -0.0069(4) 1.2411(4) -0.06830(16) 0.0815 1.0000 Uani D U . . .
H11 H 0.7610 1.0039 0.4216 0.0345 1.0000 Uiso R . . . .
H31 H 0.8032 1.3100 0.4183 0.0390 1.0000 Uiso R . . . .
H41 H 0.8973 1.2222 0.5336 0.0430 1.0000 Uiso R . . . .
H51 H 0.9160 1.0243 0.5959 0.0394 1.0000 Uiso R . . . .
H102 H 0.9674 0.6193 0.5678 0.0533 1.0000 Uiso R . . . .
H101 H 0.8538 0.6569 0.6106 0.0527 1.0000 Uiso R . . . .
H111 H 0.8368 0.5280 0.5492 0.0442 1.0000 Uiso R . . . .
H112 H 0.8398 0.6205 0.4748 0.0436 1.0000 Uiso R . . . .
H141 H 0.7306 0.4997 0.4618 0.0375 1.0000 Uiso R . . . .
H151 H 0.5907 0.4719 0.3961 0.0366 1.0000 Uiso R . . . .
H171 H 0.3276 0.7660 0.4172 0.0422 1.0000 Uiso R . . . .
H181 H 0.4659 0.7921 0.4858 0.0418 1.0000 Uiso R . . . .
H192 H 0.2785 0.6677 0.3414 0.0426 1.0000 Uiso R . . . .
H191 H 0.3273 0.5332 0.3897 0.0430 1.0000 Uiso R . . . .
H212 H 0.2320 0.5425 0.2669 0.0616 1.0000 Uiso R . . . .
H211 H 0.3545 0.4231 0.3096 0.0624 1.0000 Uiso R . . . .
H221 H 0.4447 0.4053 0.2155 0.0657 1.0000 Uiso R . . . .
H222 H 0.2977 0.4590 0.1828 0.0661 1.0000 Uiso R . . . .
H242 H 0.5143 0.5133 0.1049 0.0712 1.0000 Uiso R . . . .
H241 H 0.3744 0.5531 0.0669 0.0721 1.0000 Uiso R . . . .
H251 H 0.4647 0.6950 0.0088 0.0546 1.0000 Uiso R . . . .
H252 H 0.3299 0.7416 0.0327 0.0532 1.0000 Uiso R . . . .
H271 H 0.4354 0.8928 0.0130 0.0443 1.0000 Uiso R . . . .
H272 H 0.3344 0.9218 0.0661 0.0441 1.0000 Uiso R . . . .
H291 H 0.3478 1.0846 0.0964 0.0395 1.0000 Uiso R . . . .
H301 H 0.4534 1.1800 0.1365 0.0386 1.0000 Uiso R . . . .
H321 H 0.7656 0.9027 0.1462 0.0367 1.0000 Uiso R . . . .
H331 H 0.6607 0.8121 0.1011 0.0377 1.0000 Uiso R . . . .
H351 H 0.5983 1.2765 0.1285 0.0428 1.0000 Uiso R . . . .
H352 H 0.5668 1.2221 0.2066 0.0423 1.0000 Uiso R . . . .
H361 H 0.6892 1.3384 0.2016 0.0430 1.0000 Uiso R . . . .
H362 H 0.7949 1.2379 0.1798 0.0434 1.0000 Uiso R . . . .
H421 H 0.2534 1.0404 0.2845 0.0333 1.0000 Uiso R . . . .
H441 H 0.6180 0.8692 0.3186 0.0346 1.0000 Uiso R . . . .
H501 H 0.9140 0.5517 0.3289 0.0430 1.0000 Uiso R . . . .
H502 H 0.8275 0.4897 0.3119 0.0429 1.0000 Uiso R . . . .
H511 H 0.9248 0.6271 0.2061 0.0513 1.0000 Uiso R . . . .
H512 H 0.8389 0.5618 0.1900 0.0504 1.0000 Uiso R . . . .
H532 H 1.0739 0.4751 0.1423 0.0643 1.0000 Uiso R . . . .
H531 H 0.9648 0.4272 0.1469 0.0641 1.0000 Uiso R . . . .
H542 H 1.1960 0.2825 0.2230 0.0608 1.0000 Uiso R . . . .
H541 H 1.1479 0.2731 0.1499 0.0611 1.0000 Uiso R . . . .
H601 H -0.0625 1.0637 0.0519 0.0481 0.303(7) Uiso R . P 1 1
H602 H 0.0806 0.9940 0.0673 0.0480 0.303(7) Uiso R . P 1 1
H1601 H -0.0388 1.1957 0.1023 0.0540 0.697(7) Uiso R . P 1 2
H1602 H -0.1060 1.1341 0.0656 0.0541 0.697(7) Uiso R . P 1 2
H631 H 0.0276 1.2821 -0.1075 0.0986 1.0000 Uiso R . . . .
H632 H -0.0147 1.1707 -0.0752 0.0990 1.0000 Uiso R . . . .
H91 H 0.8377 0.8174 0.4795 0.0421 1.0000 Uiso R . . . .
H201 H 0.4671 0.5029 0.3071 0.0455 1.0000 Uiso R . . . .
H231 H 0.2796 0.6214 0.1331 0.0569 1.0000 Uiso R . . . .
H261 H 0.5363 0.7184 0.1038 0.0504 1.0000 Uiso R . . . .
H371 H 0.8288 1.1212 0.2949 0.0408 1.0000 Uiso R . . . .
H551 H 1.0625 0.2204 0.2713 0.0641 1.0000 Uiso R . . . .
H491 H 0.7562 0.7209 0.3068 0.0360 1.0000 Uiso R . . . .
H641 H -0.1233 1.3627 -0.0373 0.0943 1.0000 Uiso R . . . .
H591 H -0.0697 1.0776 0.1692 0.0419 0.303(7) Uiso R . P 1 1
H592 H -0.0156 0.9426 0.1723 0.0419 0.303(7) Uiso R . P 1 1
H593 H -0.0687 1.0314 0.1872 0.0419 0.697(7) Uiso R . P 1 2
H594 H 0.0095 0.9452 0.1467 0.0419 0.697(7) Uiso R . P 1 2
H581 H 0.1080 1.0597 0.2204 0.0339 1.0000 Uiso R . . . .
H621 H 0.1111 1.2543 -0.0032 0.0987 0.303(7) Uiso R . P 1 1
H622 H 0.1438 1.1232 -0.0052 0.0987 0.303(7) Uiso R . P 1 1
H623 H 0.0644 1.2575 0.0176 0.0987 0.697(7) Uiso R . P 1 2
H624 H 0.1600 1.1722 -0.0171 0.0987 0.697(7) Uiso R . P 1 2

loop_
_atom_site_aniso_label
_atom_site_aniso_U_11
_atom_site_aniso_U_22
_atom_site_aniso_U_33
_atom_site_aniso_U_23
_atom_site_aniso_U_13
_atom_site_aniso_U_12
C1 0.0287(14) 0.0292(15) 0.0286(14) -0.0107(12) 0.0053(11) -0.0088(12)
C2 0.0254(14) 0.0319(16) 0.0292(14) -0.0105(12) 0.0058(11) -0.0065(12)
C3 0.0283(14) 0.0295(16) 0.0388(16) -0.0132(13) 0.0070(12) -0.0078(12)
C4 0.0291(15) 0.0400(18) 0.0428(17) -0.0216(15) 0.0058(13) -0.0117(13)
C5 0.0257(14) 0.0436(18) 0.0288(14) -0.0165(13) 0.0056(11) -0.0085(13)
C6 0.0243(14) 0.0382(17) 0.0281(14) -0.0104(12) 0.0081(11) -0.0095(12)
C7 0.0282(15) 0.0415(18) 0.0250(14) -0.0035(13) 0.0046(11) -0.0131(13)
O8 0.0602(16) 0.0538(16) 0.0247(11) -0.0014(10) -0.0009(10) -0.0248(13)
N9 0.0425(15) 0.0319(14) 0.0249(12) 0.0014(10) 0.0013(11) -0.0155(12)
C10 0.049(2) 0.0384(19) 0.0348(17) 0.0056(14) -0.0057(15) -0.0175(16)
C11 0.0400(17) 0.0280(16) 0.0344(16) 0.0017(13) 0.0021(13) -0.0117(13)
O12 0.0428(13) 0.0324(12) 0.0346(11) -0.0074(9) 0.0090(10) -0.0157(10)
C13 0.0396(16) 0.0233(14) 0.0256(14) 0.0019(11) 0.0099(12) -0.0117(12)
C14 0.0330(15) 0.0241(15) 0.0265(14) 0.0007(11) 0.0074(12) -0.0055(12)
C15 0.0366(16) 0.0244(15) 0.0229(13) -0.0001(11) 0.0068(11) -0.0079(12)
C16 0.0333(15) 0.0310(16) 0.0212(13) 0.0045(11) 0.0091(11) -0.0102(13)
C17 0.0332(16) 0.0294(16) 0.0295(15) -0.0002(12) 0.0123(12) -0.0055(13)
C18 0.0418(17) 0.0251(15) 0.0304(15) -0.0034(12) 0.0152(13) -0.0078(13)
C19 0.0318(15) 0.0381(18) 0.0268(14) 0.0024(12) 0.0070(12) -0.0119(13)
N20 0.0286(12) 0.0237(13) 0.0326(13) -0.0007(10) 0.0033(10) -0.0084(10)
C21 0.0422(18) 0.0304(17) 0.0455(19) 0.0050(14) -0.0027(15) -0.0189(14)
C22 0.051(2) 0.0307(18) 0.0469(19) -0.0040(15) -0.0059(16) -0.0172(15)
N23 0.0425(15) 0.0310(15) 0.0406(15) -0.0083(12) 0.0012(12) -0.0166(12)
C24 0.055(2) 0.049(2) 0.051(2) -0.0281(18) 0.0094(17) -0.0212(18)
C25 0.056(2) 0.055(2) 0.0341(17) -0.0194(16) 0.0077(15) -0.0281(18)
N26 0.0394(14) 0.0390(15) 0.0238(12) -0.0080(11) 0.0041(10) -0.0171(12)
C27 0.0449(18) 0.0390(18) 0.0218(14) 0.0007(12) -0.0013(12) -0.0195(15)
C28 0.0396(16) 0.0320(16) 0.0169(12) 0.0023(11) 0.0036(11) -0.0162(13)
C29 0.0317(15) 0.0363(17) 0.0218(13) 0.0001(12) 0.0019(11) -0.0082(13)
C30 0.0346(16) 0.0271(15) 0.0258(14) -0.0030(11) 0.0032(12) -0.0064(12)
C31 0.0338(15) 0.0319(16) 0.0193(13) -0.0033(11) 0.0048(11) -0.0100(12)
C32 0.0308(14) 0.0305(16) 0.0234(13) -0.0025(11) 0.0057(11) -0.0095(12)
C33 0.0399(16) 0.0275(15) 0.0219(13) -0.0029(11) 0.0082(12) -0.0115(13)
O34 0.0346(11) 0.0279(11) 0.0327(11) -0.0110(9) 0.0002(9) -0.0075(9)
C35 0.0388(17) 0.0312(16) 0.0294(15) -0.0082(12) 0.0014(12) -0.0057(13)
C36 0.0453(18) 0.0305(16) 0.0300(15) -0.0098(13) 0.0059(13) -0.0124(14)
N37 0.0363(14) 0.0307(14) 0.0294(13) -0.0086(11) 0.0011(11) -0.0057(11)
C38 0.0331(15) 0.0256(15) 0.0330(15) -0.0091(12) 0.0047(12) -0.0109(12)
O39 0.0486(14) 0.0317(12) 0.0351(12) -0.0080(10) 0.0023(10) 0.0011(11)
N40 0.0274(12) 0.0230(12) 0.0177(10) 0.0020(9) 0.0023(9) -0.0097(10)
C41 0.0279(14) 0.0242(14) 0.0225(13) -0.0005(11) 0.0031(10) -0.0101(11)
C42 0.0276(14) 0.0275(15) 0.0240(13) -0.0041(11) 0.0025(11) -0.0085(11)
C43 0.0343(15) 0.0285(15) 0.0236(13) -0.0067(11) 0.0032(11) -0.0136(12)
C44 0.0275(14) 0.0357(16) 0.0211(13) -0.0026(11) 0.0023(11) -0.0140(12)
C45 0.0278(14) 0.0268(15) 0.0181(12) 0.0006(10) 0.0034(10) -0.0104(11)
I46 0.03713(13) 0.04240(15) 0.04987(15) -0.02270(11) 0.00003(10) -0.01358(10)
C47 0.0279(14) 0.0287(15) 0.0197(12) 0.0007(11) 0.0040(10) -0.0112(12)
O48 0.0307(11) 0.0286(11) 0.0288(10) -0.0048(8) 0.0052(8) -0.0079(9)
N49 0.0269(12) 0.0254(13) 0.0317(13) -0.0041(10) 0.0031(10) -0.0072(10)
C50 0.0298(15) 0.0257(16) 0.0402(17) -0.0024(13) 0.0014(13) -0.0044(12)
C51 0.0412(18) 0.0278(17) 0.0466(19) -0.0076(14) 0.0116(15) -0.0047(14)
O52 0.0436(14) 0.0380(14) 0.0503(14) -0.0185(11) 0.0082(11) -0.0036(11)
C53 0.059(2) 0.038(2) 0.049(2) -0.0140(16) 0.0187(18) -0.0049(17)
C54 0.048(2) 0.046(2) 0.049(2) -0.0178(17) 0.0123(17) -0.0052(17)
O55 0.0509(14) 0.0376(13) 0.0364(12) -0.0185(10) 0.0010(10) -0.0081(11)
C56 0.0273(14) 0.0259(15) 0.0217(13) -0.0013(11) 0.0018(10) -0.0094(11)
O57 0.0297(11) 0.0293(12) 0.0465(13) -0.0132(10) -0.0016(9) -0.0092(9)
N58 0.0277(12) 0.0283(13) 0.0242(11) -0.0057(10) 0.0001(9) -0.0073(10)
C59 0.0270(13) 0.0372(17) 0.0347(15) -0.0099(12) -0.0014(11) -0.0087(12)
C60 0.039(5) 0.041(5) 0.030(2) -0.007(4) -0.013(3) -0.005(4)
O61 0.061(5) 0.044(4) 0.040(3) -0.002(3) -0.003(3) -0.015(4)
C62 0.069(3) 0.092(3) 0.064(2) 0.000(2) 0.0177(18) -0.025(2)
O64 0.0711(18) 0.0542(17) 0.0569(17) -0.0241(14) 0.0032(14) -0.0113(14)
Cu65 0.03061(19) 0.02300(19) 0.02465(18) -0.00463(14) 0.00498(14) -0.01054(15)
Cl66 0.0497(5) 0.0545(6) 0.0427(5) -0.0245(4) 0.0018(4) -0.0083(4)
O67 0.101(3) 0.0441(17) 0.0497(17) -0.0034(13) -0.0149(16) -0.0182(17)
O68 0.060(2) 0.249(7) 0.100(3) -0.100(4) 0.013(2) -0.011(3)
O69 0.215(6) 0.070(3) 0.056(2) 0.0070(19) -0.022(3) -0.059(3)
O70 0.083(3) 0.107(3) 0.089(3) -0.070(3) 0.008(2) -0.012(2)
Cl71 0.0332(4) 0.0315(4) 0.0295(3) -0.0069(3) 0.0018(3) -0.0124(3)
O72 0.0648(17) 0.0551(16) 0.0336(12) -0.0175(11) 0.0102(11) -0.0353(14)
O73 0.0468(13) 0.0381(13) 0.0361(12) -0.0091(10) 0.0028(10) -0.0220(11)
O74 0.0350(12) 0.0428(13) 0.0367(12) -0.0098(10) 0.0042(9) -0.0157(10)
O75 0.0387(13) 0.0349(13) 0.0595(16) -0.0106(11) -0.0104(11) -0.0029(11)
C160 0.031(2) 0.055(3) 0.031(2) -0.0063(17) 0.0027(16) -0.003(2)
O161 0.045(2) 0.083(3) 0.0304(18) -0.0044(17) 0.0120(15) -0.006(2)
C63 0.088(3) 0.066(3) 0.0450(19) 0.002(2) 0.0162(18) 0.007(2)

loop_
_atom_type_symbol
_atom_type_scat_dispersion_real
_atom_type_scat_dispersion_imag
_atom_type_scat_Cromer_Mann_a1
_atom_type_scat_Cromer_Mann_b1
_atom_type_scat_Cromer_Mann_a2
_atom_type_scat_Cromer_Mann_b2
_atom_type_scat_Cromer_Mann_a3
_atom_type_scat_Cromer_Mann_b3
_atom_type_scat_Cromer_Mann_a4
_atom_type_scat_Cromer_Mann_b4
_atom_type_scat_Cromer_Mann_c
_atom_type_scat_source
C 0.0020 0.0020 2.3100 20.8439 1.0200 10.2075 1.5886 0.5687 0.8650 51.6512 0.2156 'International Tables Vol C 4.2.6.8 and 6.1.1.4'
H 0.0000 0.0000 0.4930 10.5109 0.3229 26.1257 0.1402 3.1424 0.0408 57.7998 0.0030 'International Tables Vol C 4.2.6.8 and 6.1.1.4'
I -0.7740 1.7190 20.1472 4.3470 18.9949 0.3814 7.5138 27.7660 2.2735 66.8776 4.0712 'International Tables Vol C 4.2.6.8 and 6.1.1.4'
Cu 0.2710 1.2020 13.3380 3.5828 7.1676 0.2470 5.6158 11.3966 1.6735 64.8126 1.1910 'International Tables Vol C 4.2.6.8 and 6.1.1.4'
N 0.0040 0.0030 12.2126 0.0057 3.1322 9.8933 2.0125 28.9975 1.1663 0.5826 -11.5290 'International Tables Vol C 4.2.6.8 and 6.1.1.4'
O 0.0070 0.0060 3.0485 13.2771 2.2868 5.7011 1.5463 0.3239 0.8670 32.9089 0.2508 'International Tables Vol C 4.2.6.8 and 6.1.1.4'
Cl 0.1250 0.1500 11.4604 0.0104 7.1964 1.1662 6.2556 18.5194 1.6455 47.7784 -9.5574 'International Tables Vol C 4.2.6.8 and 6.1.1.4'

loop_
_geom_angle_atom_site_label_1
_geom_angle_atom_site_label_2
_geom_angle_atom_site_label_3
_geom_angle
_geom_angle_publ_flag
C2 C1 C6 119.4(3) yes
C2 C1 H11 120.1 no
C6 C1 H11 120.5 no
C1 C2 C3 120.2(3) yes
C1 C2 C38 123.4(3) yes
C3 C2 C38 116.4(3) yes
C2 C3 C4 120.6(3) yes
C2 C3 H31 119.3 no
C4 C3 H31 120.1 no
C3 C4 C5 119.5(3) yes
C3 C4 H41 119.0 no
C5 C4 H41 121.4 no
C4 C5 C6 120.6(3) yes
C4 C5 H51 120.0 no
C6 C5 H51 119.4 no
C1 C6 C5 119.6(3) yes
C1 C6 C7 123.9(3) yes
C5 C6 C7 116.4(3) yes
C6 C7 O8 120.2(3) yes
C6 C7 N9 117.8(3) yes
O8 C7 N9 122.0(3) yes
C7 N9 C10 120.9(3) yes
C7 N9 H91 119.7 no
C10 N9 H91 119.0 no
N9 C10 C11 111.1(3) yes
N9 C10 H102 110.7 no
C11 C10 H102 109.3 no
N9 C10 H101 108.5 no
C11 C10 H101 109.4 no
H102 C10 H101 107.9 no
C10 C11 O12 108.1(3) yes
C10 C11 H111 109.4 no
O12 C11 H111 108.6 no
C10 C11 H112 111.4 no
O12 C11 H112 109.8 no
H111 C11 H112 109.6 no
C11 O12 C13 117.5(3) yes
O12 C13 C14 124.4(3) yes
O12 C13 C18 116.2(3) yes
C14 C13 C18 119.3(3) yes
C13 C14 C15 119.6(3) yes
C13 C14 H141 120.2 no
C15 C14 H141 120.2 no
C14 C15 C16 121.7(3) yes
C14 C15 H151 119.1 no
C16 C15 H151 119.2 no
C15 C16 C17 117.8(3) yes
C15 C16 C19 122.1(3) yes
C17 C16 C19 119.9(3) yes
C16 C17 C18 121.6(3) yes
C16 C17 H171 119.5 no
C18 C17 H171 119.0 no
C13 C18 C17 119.9(3) yes
C13 C18 H181 120.0 no
C17 C18 H181 120.1 no
C16 C19 N20 114.2(2) yes
C16 C19 H192 110.5 no
N20 C19 H192 107.3 no
C16 C19 H191 108.7 no
N20 C19 H191 108.3 no
H192 C19 H191 107.6 no
C19 N20 C21 111.1(3) yes
C19 N20 Cu65 121.2(2) yes
C21 N20 Cu65 105.18(19) yes
C19 N20 H201 106.3 no
C21 N20 H201 106.7 no
Cu65 N20 H201 105.5 no
N20 C21 C22 107.4(3) yes
N20 C21 Cu65 44.58(13) yes
C22 C21 Cu65 74.98(18) yes
N20 C21 H212 114.1 no
C22 C21 H212 113.0 no
Cu65 C21 H212 101.1 no
N20 C21 H211 95.1 no
C22 C21 H211 103.3 no
Cu65 C21 H211 132.4 no
H212 C21 H211 121.7 no
C21 C22 N23 106.7(3) yes
C21 C22 Cu65 74.34(19) yes
N23 C22 Cu65 40.96(15) yes
C21 C22 H221 111.9 no
N23 C22 H221 112.9 no
Cu65 C22 H221 103.5 no
C21 C22 H222 105.3 no
N23 C22 H222 95.9 no
Cu65 C22 H222 128.6 no
H221 C22 H222 122.2 no
C22 N23 C24 116.0(3) yes
C22 N23 Cu65 110.1(2) yes
C24 N23 Cu65 107.7(2) yes
C22 N23 H231 107.8 no
C24 N23 H231 106.9 no
Cu65 N23 H231 108.0 no
N23 C24 C25 105.1(3) yes
N23 C24 Cu65 42.49(15) yes
C25 C24 Cu65 77.52(19) yes
N23 C24 H242 115.5 no
C25 C24 H242 114.3 no
Cu65 C24 H242 99.6 no
N23 C24 H241 93.7 no
C25 C24 H241 103.6 no
Cu65 C24 H241 131.7 no
H242 C24 H241 121.7 no
C24 C25 N26 108.1(3) yes
C24 C25 H251 109.6 no
N26 C25 H251 111.2 no
C24 C25 H252 108.0 no
N26 C25 H252 108.9 no
H251 C25 H252 110.9 no
C25 N26 C27 110.2(3) yes
C25 N26 Cu65 107.3(2) yes
C27 N26 Cu65 121.9(2) yes
C25 N26 H261 106.3 no
C27 N26 H261 105.9 no
Cu65 N26 H261 104.1 no
N26 C27 C28 114.5(3) yes
N26 C27 H271 106.9 no
C28 C27 H271 107.8 no
N26 C27 H272 108.6 no
C28 C27 H272 109.2 no
H271 C27 H272 109.8 no
C27 C28 C29 119.7(3) yes
C27 C28 C33 122.4(3) yes
C29 C28 C33 117.7(3) yes
C28 C29 C30 121.8(3) yes
C28 C29 H291 119.4 no
C30 C29 H291 118.8 no
C29 C30 C31 119.7(3) yes
C29 C30 H301 120.4 no
C31 C30 H301 119.9 no
C30 C31 C32 119.2(3) yes
C30 C31 O34 124.4(3) yes
C32 C31 O34 116.4(3) yes
C31 C32 C33 120.3(3) yes
C31 C32 H321 120.2 no
C33 C32 H321 119.5 no
C28 C33 C32 121.2(3) yes
C28 C33 H331 119.2 no
C32 C33 H331 119.6 no
C31 O34 C35 117.3(2) yes
O34 C35 C36 107.8(3) yes
O34 C35 H351 109.4 no
C36 C35 H351 109.6 no
O34 C35 H352 109.9 no
C36 C35 H352 110.1 no
H351 C35 H352 110.0 no
C35 C36 N37 113.5(3) yes
C35 C36 H361 108.0 no
N37 C36 H361 108.1 no
C35 C36 H362 108.8 no
N37 C36 H362 108.5 no
H361 C36 H362 109.9 no
C36 N37 C38 120.5(3) yes
C36 N37 H371 120.4 no
C38 N37 H371 118.7 no
C2 C38 N37 116.1(3) yes
C2 C38 O39 121.2(3) yes
N37 C38 O39 122.7(3) yes
C41 N40 C45 119.4(3) yes
C41 N40 Cu65 118.7(2) yes
C45 N40 Cu65 121.9(2) yes
N40 C41 C42 121.9(3) yes
N40 C41 C56 113.1(3) yes
C42 C41 C56 125.0(3) yes
C41 C42 C43 118.1(3) yes
C41 C42 H421 120.3 no
C43 C42 H421 121.5 no
C42 C43 C44 120.3(3) yes
C42 C43 I46 119.9(2) yes
C44 C43 I46 119.8(2) yes
C43 C44 C45 118.1(3) yes
C43 C44 H441 121.7 no
C45 C44 H441 120.2 no
C44 C45 N40 122.1(3) yes
C44 C45 C47 124.6(3) yes
N40 C45 C47 113.2(3) yes
C45 C47 O48 119.8(3) yes
C45 C47 N49 116.9(3) yes
O48 C47 N49 123.3(3) yes
C47 O48 Cu65 111.40(18) yes
C47 N49 C50 121.3(3) yes
C47 N49 H491 120.4 no
C50 N49 H491 118.2 no
N49 C50 C51 112.5(3) yes
N49 C50 H501 108.0 no
C51 C50 H501 108.3 no
N49 C50 H502 109.9 no
C51 C50 H502 107.8 no
H501 C50 H502 110.4 no
C50 C51 O52 107.2(3) yes
C50 C51 H511 110.6 no
O52 C51 H511 107.8 no
C50 C51 H512 111.0 no
O52 C51 H512 109.5 no
H511 C51 H512 110.5 no
C51 O52 C53 112.9(3) yes
O52 C53 C54 108.1(3) yes
O52 C53 H532 113.0 no
C54 C53 H532 110.2 no
O52 C53 H531 108.4 no
C54 C53 H531 106.2 no
H532 C53 H531 110.7 no
C53 C54 O55 111.1(3) yes
C53 C54 H542 110.1 no
O55 C54 H542 109.5 no
C53 C54 H541 109.2 no
O55 C54 H541 107.0 no
H542 C54 H541 110.0 no
C54 O55 H551 105.6 no
C41 C56 O57 118.9(3) yes
C41 C56 N58 117.3(3) yes
O57 C56 N58 123.8(3) yes
C56 O57 Cu65 112.65(19) yes
C56 N58 C59 121.1(3) yes
C56 N58 H581 119.5 no
C59 N58 H581 119.4 no
N58 C59 C60 110.47(10) yes
N58 C59 H591 109.2 no
C60 C59 H591 109.2 no
N58 C59 H592 109.3 no
C60 C59 H592 109.1 no
H591 C59 H592 109.5 no
N58 C59 C160 110.38(9) yes
N58 C59 H593 109.3 no
C160 C59 H593 109.3 no
N58 C59 H594 109.2 no
C160 C59 H594 109.1 no
H593 C59 H594 109.5 no
C59 C60 O61 107.05(10) yes
C59 C60 H601 109.5 no
O61 C60 H601 109.8 no
C59 C60 H602 110.4 no
O61 C60 H602 110.5 no
H601 C60 H602 109.5 no
C60 O61 C62 113.92(10) yes
O61 C62 C63 113.22(10) yes
O61 C62 H621 108.4 no
C63 C62 H621 108.5 no
O61 C62 H622 108.5 no
C63 C62 H622 108.7 no
H621 C62 H622 109.5 no
O161 C62 C63 113.29(10) yes
O161 C62 H623 108.5 no
C63 C62 H623 108.5 no
O161 C62 H624 108.6 no
C63 C62 H624 108.7 no
H623 C62 H624 109.2 no
C63 O64 H641 113.5 no
O48 Cu65 O57 149.63(8) yes
O48 Cu65 N26 85.61(9) yes
O57 Cu65 N26 99.99(10) yes
O48 Cu65 N20 86.25(9) yes
O57 Cu65 N20 96.20(9) yes
N26 Cu65 N20 160.11(11) yes
O48 Cu65 N40 73.66(8) yes
O57 Cu65 N40 76.01(9) yes
N26 Cu65 N40 97.73(10) yes
N20 Cu65 N40 97.34(10) yes
O48 Cu65 N23 116.67(10) yes
O57 Cu65 N23 93.68(10) yes
N26 Cu65 N23 83.23(11) yes
N20 Cu65 N23 84.28(11) yes
N40 Cu65 N23 169.66(11) yes
O48 Cu65 C24 98.08(10) yes
O57 Cu65 C24 110.03(11) yes
N26 Cu65 C24 56.87(11) yes
N20 Cu65 C24 106.55(11) yes
N40 Cu65 C24 154.25(10) yes
O48 Cu65 C21 107.84(9) yes
O57 Cu65 C21 87.53(10) yes
N26 Cu65 C21 138.97(11) yes
N20 Cu65 C21 30.24(10) yes
N40 Cu65 C21 123.13(10) yes
O48 Cu65 C22 104.82(9) yes
O57 Cu65 C22 101.49(10) yes
N26 Cu65 C22 109.00(11) yes
N20 Cu65 C22 55.99(11) yes
N40 Cu65 C22 153.11(10) yes
N23 Cu65 C24 29.77(12) yes
N23 Cu65 C21 55.93(11) yes
C24 Cu65 C21 82.54(12) yes
N23 Cu65 C22 28.95(11) yes
C24 Cu65 C22 52.14(11) yes
C21 Cu65 C22 30.68(11) yes
O67 Cl66 O68 110.0(3) yes
O67 Cl66 O69 109.2(2) yes
O68 Cl66 O69 103.2(4) yes
O67 Cl66 O70 112.9(2) yes
O68 Cl66 O70 112.6(3) yes
O69 Cl66 O70 108.5(3) yes
O72 Cl71 O73 110.79(15) yes
O72 Cl71 O74 109.05(15) yes
O73 Cl71 O74 108.43(15) yes
O72 Cl71 O75 110.03(17) yes
O73 Cl71 O75 110.30(15) yes
O74 Cl71 O75 108.19(16) yes
C59 C160 O161 107.09(9) yes
C59 C160 H1601 110.7 no
O161 C160 H1601 110.4 no
C59 C160 H1602 109.0 no
O161 C160 H1602 110.5 no
H1601 C160 H1602 109.1 no
C62 O161 C160 113.87(10) yes
C62 C63 O64 114.31(7) yes
C62 C63 H631 107.8 no
O64 C63 H631 109.7 no
C62 C63 H632 105.2 no
O64 C63 H632 107.6 no
H631 C63 H632 112.2 no

loop_
_geom_bond_atom_site_label_1
_geom_bond_atom_site_label_2
_geom_bond_distance
_geom_bond_publ_flag
C1 C2 1.390(4) yes
C1 C6 1.401(4) yes
C1 H11 0.930 no
C2 C3 1.391(4) yes
C2 C38 1.502(4) yes
C3 C4 1.376(5) yes
C3 H31 0.924 no
C4 C5 1.392(5) yes
C4 H41 0.934 no
C5 C6 1.388(5) yes
C5 H51 0.919 no
C6 C7 1.501(5) yes
C7 O8 1.233(4) yes
C7 N9 1.331(4) yes
N9 C10 1.453(4) yes
N9 H91 0.845 no
C10 C11 1.503(5) yes
C10 H102 0.965 no
C10 H101 0.980 no
C11 O12 1.421(4) yes
C11 H111 0.964 no
C11 H112 0.967 no
O12 C13 1.372(4) yes
C13 C14 1.394(5) yes
C13 C18 1.393(4) yes
C14 C15 1.387(5) yes
C14 H141 0.920 no
C15 C16 1.390(4) yes
C15 H151 0.909 no
C16 C17 1.388(5) yes
C16 C19 1.514(5) yes
C17 C18 1.383(5) yes
C17 H171 0.943 no
C18 H181 0.918 no
C19 N20 1.479(4) yes
C19 H192 0.963 no
C19 H191 0.965 no
N20 C21 1.489(4) yes
N20 Cu65 2.075(2) yes
N20 H201 0.877 no
C21 C22 1.512(5) yes
C21 Cu65 2.853(3) yes
C21 H212 0.954 no
C21 H211 0.945 no
C22 N23 1.475(4) yes
C22 Cu65 2.861(4) yes
C22 H221 0.959 no
C22 H222 0.956 no
N23 C24 1.468(5) yes
N23 Cu65 1.997(3) yes
N23 H231 0.890 no
C24 C25 1.505(6) yes
C24 Cu65 2.817(4) yes
C24 H242 0.963 no
C24 H241 0.939 no
C25 N26 1.484(4) yes
C25 H251 0.976 no
C25 H252 0.970 no
N26 C27 1.474(4) yes
N26 Cu65 2.081(3) yes
N26 H261 0.897 no
C27 C28 1.508(5) yes
C27 H271 0.973 no
C27 H272 0.966 no
C28 C29 1.390(5) yes
C28 C33 1.397(4) yes
C29 C30 1.387(5) yes
C29 H291 0.925 no
C30 C31 1.392(4) yes
C30 H301 0.913 no
C31 C32 1.399(4) yes
C31 O34 1.364(4) yes
C32 C33 1.379(5) yes
C32 H321 0.921 no
C33 H331 0.926 no
O34 C35 1.428(4) yes
C35 C36 1.502(5) yes
C35 H351 0.964 no
C35 H352 0.964 no
C36 N37 1.459(4) yes
C36 H361 0.961 no
C36 H362 0.964 no
N37 C38 1.340(4) yes
N37 H371 0.857 no
C38 O39 1.219(4) yes
N40 C41 1.339(4) yes
N40 C45 1.340(4) yes
N40 Cu65 2.052(3) yes
C41 C42 1.395(4) yes
C41 C56 1.515(4) yes
C42 C43 1.377(4) yes
C42 H421 0.923 no
C43 C44 1.387(4) yes
C43 I46 2.098(3) yes
C44 C45 1.384(4) yes
C44 H441 0.925 no
C45 C47 1.512(4) yes
C47 O48 1.235(4) yes
C47 N49 1.332(4) yes
O48 Cu65 2.363(2) yes
N49 C50 1.456(4) yes
N49 H491 0.857 no
C50 C51 1.497(5) yes
C50 H501 0.974 no
C50 H502 0.951 no
C51 O52 1.414(4) yes
C51 H511 0.970 no
C51 H512 0.976 no
O52 C53 1.415(4) yes
C53 C54 1.494(5) yes
C53 H532 0.966 no
C53 H531 0.977 no
C54 O55 1.436(5) yes
C54 H542 0.987 no
C54 H541 0.966 no
O55 H551 0.807 no
C56 O57 1.238(4) yes
C56 N58 1.321(4) yes
O57 Cu65 2.244(2) yes
N58 C59 1.455(3) yes
N58 H581 0.950 no
C59 C60 1.531(5) yes
C59 H591 0.950 no
C59 H592 0.950 no
C59 C160 1.508(4) yes
C59 H593 0.949 no
C59 H594 0.951 no
C60 O61 1.420(6) yes
C60 H601 0.967 no
C60 H602 0.970 no
O61 C62 1.411(5) yes
C62 C63 1.468(4) yes
C62 H621 0.950 no
C62 H622 0.950 no
C62 O161 1.430(4) yes
C62 C63 1.468(4) yes
C62 H623 0.953 no
C62 H624 0.950 no
O64 C63 1.399(4) yes
O64 H641 0.830 no
Cl66 O67 1.410(3) yes
Cl66 O68 1.392(4) yes
Cl66 O69 1.433(4) yes
Cl66 O70 1.388(3) yes
Cl71 O72 1.430(2) yes
Cl71 O73 1.438(2) yes
Cl71 O74 1.452(2) yes
Cl71 O75 1.433(2) yes
C160 O161 1.425(4) yes
C160 H1601 0.977 no
C160 H1602 0.974 no
C63 H631 0.964 no
C63 H632 0.963 no

loop_
_geom_hbond_atom_site_label_D
_geom_hbond_atom_site_label_H
_geom_hbond_atom_site_label_A
_geom_hbond_site_symmetry_A
_geom_hbond_angle_DHA
_geom_hbond_distance_DH
_geom_hbond_distance_HA
_geom_hbond_distance_DA
_geom_hbond_publ_flag
C4 H41 O75 2_776 165.07 0.934 2.444 3.356(5) yes
C5 H51 O73 2_776 130.89 0.919 2.516 3.194(5) yes
C15 H151 O39 1_545 165.72 0.909 2.596 3.484(5) yes
C24 H241 O67 2_665 142.50 0.939 2.556 3.350(5) yes
C24 H241 O69 2_665 153.31 0.939 2.575 3.440(5) yes
C30 H301 O67 2_675 133.65 0.913 2.507 3.205(5) yes
C33 H331 O70 . 164.53 0.926 2.502 3.404(5) yes
C42 H421 O55 1_465 151.90 0.923 2.435 3.278(5) yes
C44 H441 O74 . 171.67 0.925 2.376 3.294(5) yes
N9 H91 O74 . 161.05 0.845 2.290 3.102(5) yes
N20 H201 O39 1_545 157.18 0.877 2.240 3.067(5) yes
N23 H231 O64 2_575 158.56 0.890 2.087 2.933(5) yes
N26 H261 O70 . 149.71 0.897 2.336 3.144(5) yes
N37 H371 O73 . 163.64 0.857 2.412 3.244(5) yes
O55 H551 O8 2_766 155.94 0.807 1.965 2.722(5) yes
N49 H491 O74 . 166.08 0.857 2.201 3.040(5) yes
O64 H641 O68 1_465 167.43 0.830 2.311 3.126(5) yes
O64 H641 O69 1_465 132.98 0.830 2.586 3.210(5) yes
C59 H592 O72 1_455 147.89 0.950 2.448 3.292(5) yes
N58 H581 O55 1_465 159.09 0.950 1.885 2.793(5) yes
